data_4060117
_journal_name_full Organometallics
_journal_paper_doi 10.1021/om049221u
_journal_year 2005
_chemical_formula_sum 'C16 H20 Au F6 N4 P'
_chemical_formula_weight 610.30
_space_group_IT_number 15
_symmetry_cell_setting monoclinic
_symmetry_space_group_name_Hall '-C 2yc'
_symmetry_space_group_name_H-M 'C 1 2/c 1'
_atom_sites_solution_hydrogens geom
_atom_sites_solution_primary direct
_atom_sites_solution_secondary difmap
_cell_angle_alpha 90.00
_cell_angle_beta 99.42(5)
_cell_angle_gamma 90.00
_cell_formula_units_Z 4
_cell_length_a 11.636(10)
_cell_length_b 10.827(20)
_cell_length_c 17.177(15)
_cell_measurement_reflns_used 25
_cell_measurement_temperature 298(2)
_cell_measurement_theta_max 11.76
_cell_measurement_theta_min 2.40
_cell_volume 2134.8(47)
_diffrn_ambient_temperature 298(2)
_diffrn_measurement_device 'Siemens P4'
_diffrn_measurement_method '\w scans'
_diffrn_radiation_monochromator graphite
_diffrn_radiation_source 'fine-focus sealed tube'
_diffrn_radiation_type MoK\a
_diffrn_radiation_wavelength 0.71073
_diffrn_reflns_av_R_equivalents 0.0621
_diffrn_reflns_av_sigmaI/netI 0.0414
_diffrn_reflns_limit_h_max 13
_diffrn_reflns_limit_h_min -1
_diffrn_reflns_limit_k_max 12
_diffrn_reflns_limit_k_min -1
_diffrn_reflns_limit_l_max 20
_diffrn_reflns_limit_l_min -20
_diffrn_reflns_number 2408
_diffrn_reflns_theta_max 25.02
_diffrn_reflns_theta_min 2.40
_diffrn_standards_decay_% ?
_diffrn_standards_interval_count 97
_diffrn_standards_interval_time ?
_diffrn_standards_number 3
_exptl_absorpt_coefficient_mu 7.025
_exptl_absorpt_correction_T_max 0.2820
_exptl_absorpt_correction_T_min 0.1128
_exptl_absorpt_correction_type empirical
_exptl_crystal_colour colorless
_exptl_crystal_density_diffrn 1.899
_exptl_crystal_density_meas ?
_exptl_crystal_density_method ?
_exptl_crystal_description nugget
_exptl_crystal_F_000 1168
_exptl_crystal_size_max 0.4
_exptl_crystal_size_mid 0.6
_exptl_crystal_size_min 0.9
_refine_ls_extinction_coef 0.0020(4)
_refine_ls_extinction_expression Fc^*^=kFc[1+0.001xFc^2^\l^3^/sin(2\q)]^-1/4^
_refine_ls_extinction_method SHELXL
_refine_ls_goodness_of_fit_all 1.117
_refine_ls_goodness_of_fit_obs 1.200
_refine_ls_hydrogen_treatment ?
_refine_ls_matrix_type full
_refine_ls_number_parameters 152
_refine_ls_number_reflns 1860
_refine_ls_number_restraints 0
_refine_ls_restrained_S_all 1.117
_refine_ls_restrained_S_obs 1.200
_refine_ls_R_factor_all 0.0685
_refine_ls_R_factor_obs 0.0531
_refine_ls_shift/esd_max 0.001
_refine_ls_shift/esd_mean 0.000
_refine_ls_structure_factor_coef Fsqd
_refine_ls_weighting_details 'w=1/[\s^2^(Fo^2^)+(0.1000P)^2^+3.1000P] where P=(Fo^2^+2Fc^2^)/3'
_refine_ls_weighting_scheme calc
_refine_ls_wR_factor_all 0.1557
_refine_ls_wR_factor_obs 0.1414
_reflns_number_observed 1365
_reflns_number_total 1860
_reflns_observed_criterion >2sigma(I)
_cod_depositor_comments
;
The following automatic conversions were performed:
'_symmetry_cell_setting' value 'Monoclinic' changed to 'monoclinic'
according to '/home/saulius/struct/CIF-dictionaries/cif_core.dic'
dictionary named 'cif_core.dic' version 2.4.1 from 2010-06-29.

Automatic conversion script
Id: cif_fix_enum 1527 2010-12-29 10:47:43Z saulius 

The following automatic conversions were performed:

'_refine_ls_weighting_scheme' value 'calc
w=1/[\s^2^(Fo^2^)+(0.1000P)^2^+3.1000P] where P=(Fo^2^+2Fc^2^)/3' was
changed to 'calc'. New tag '_refine_ls_weighting_details' was
created. The value of the new tag was set to
'w=1/[\s^2^(Fo^2^)+(0.1000P)^2^+3.1000P] where P=(Fo^2^+2Fc^2^)/3'.

Automatic conversion script
Id: cif_fix_values 3143 2015-03-26 13:38:13Z robertas 
;
_cod_original_sg_symbol_H-M C2/c
_cod_database_code 4060117

loop_
_symmetry_equiv_pos_as_xyz
'x, y, z'
'-x, y, -z+1/2'
'x+1/2, y+1/2, z'
'-x+1/2, y+1/2, -z+1/2'
'-x, -y, -z'
'x, -y, z-1/2'
'-x+1/2, -y+1/2, -z'
'x+1/2, -y+1/2, z-1/2'

loop_
_atom_site_aniso_label
_atom_site_aniso_U_11
_atom_site_aniso_U_22
_atom_site_aniso_U_33
_atom_site_aniso_U_23
_atom_site_aniso_U_13
_atom_site_aniso_U_12
Au1 0.0650(4) 0.0587(4) 0.0549(4) 0.0059(2) 0.0185(2) -0.0076(2)
N1 0.062(4) 0.066(5) 0.051(4) 0.000(4) 0.014(3) -0.005(3)
N2 0.070(4) 0.051(4) 0.047(4) 0.004(3) 0.028(3) -0.007(3)
C1 0.056(4) 0.063(6) 0.064(5) -0.007(5) 0.014(4) -0.010(4)
C8 0.089(7) 0.120(9) 0.039(5) 0.002(5) 0.020(5) -0.019(6)
C2 0.061(5) 0.058(5) 0.070(6) -0.009(5) 0.017(4) -0.002(4)
C3 0.072(7) 0.086(9) 0.095(10) -0.027(7) 0.026(7) 0.000(5)
C4 0.078(7) 0.077(9) 0.111(11) -0.001(8) 0.005(7) 0.017(6)
C5 0.088(8) 0.072(8) 0.113(12) 0.019(8) 0.005(8) 0.001(7)
C6 0.081(7) 0.075(6) 0.075(7) 0.018(6) 0.022(6) 0.001(6)
C7 0.059(5) 0.069(6) 0.052(5) 0.002(4) 0.011(4) -0.007(4)
C9 0.096(7) 0.073(6) 0.061(6) 0.008(5) 0.038(5) -0.002(5)
P1 0.073(2) 0.069(3) 0.091(3) 0.000 0.028(2) 0.000
F1 0.155(12) 0.100(10) 0.166(35) 0.077(18) 0.034(35) 0.008(24)
F2 0.220(37) 0.273(58) 0.063(13) -0.015(17) 0.056(18) -0.060(23)
F1' 0.184(18) 0.145(17) 0.104(14) 0.048(13) 0.036(14) 0.026(15)
F3 0.081(5) 0.122(7) 0.255(12) -0.052(8) 0.058(6) 0.005(5)

loop_
_atom_site_label
_atom_site_type_symbol
_atom_site_fract_x
_atom_site_fract_y
_atom_site_fract_z
_atom_site_U_iso_or_equiv
_atom_site_thermal_displace_type
_atom_site_occupancy
_atom_site_calc_flag
_atom_site_refinement_flags
_atom_site_disorder_group
Au1 Au 0.7500 -0.7500 0.5000 0.0585(3) Uani 1 d S .
N1 N 0.8399(6) -1.0117(7) 0.4774(4) 0.059(2) Uani 1 d . .
N2 N 0.7912(6) -0.9904(6) 0.5925(4) 0.054(2) Uani 1 d . .
C1 C 0.7946(8) -0.9311(8) 0.5245(6) 0.060(2) Uani 1 d . .
C8 C 0.8539(9) -0.9840(11) 0.3939(5) 0.082(3) Uani 1 d . .
H2A H 0.8877(9) -1.0541(11) 0.3719(5) 0.123 Uiso 1 calc R .
H2B H 0.9038(9) -0.9136(11) 0.3930(5) 0.123 Uiso 1 calc R .
H2C H 0.7790(9) -0.9666(11) 0.3632(5) 0.123 Uiso 1 calc R .
C2 C 0.8686(8) -1.1217(9) 0.5149(6) 0.062(2) Uani 1 d . .
C3 C 0.9187(12) -1.2322(10) 0.4951(10) 0.083(4) Uani 1 d . .
H4A H 0.9390(12) -1.2436(10) 0.4455(10) 0.100 Uiso 1 calc R .
C4 C 0.9374(10) -1.3246(12) 0.5519(10) 0.090(4) Uani 1 d . .
H5A H 0.9702(10) -1.3988(12) 0.5394(10) 0.108 Uiso 1 calc R .
C5 C 0.9098(11) -1.3107(14) 0.6238(10) 0.092(4) Uani 1 d . .
H6A H 0.9258(11) -1.3744(14) 0.6603(10) 0.111 Uiso 1 calc R .
C6 C 0.8578(10) -1.2029(13) 0.6455(8) 0.076(3) Uani 1 d . .
H7A H 0.8365(10) -1.1953(13) 0.6952(8) 0.091 Uiso 1 calc R .
C7 C 0.8385(8) -1.1071(9) 0.5909(5) 0.060(2) Uani 1 d . .
C9 C 0.7479(9) -0.9384(9) 0.6606(5) 0.074(3) Uani 1 d . .
H9A H 0.7546(9) -0.9989(9) 0.7020(5) 0.111 Uiso 1 calc R .
H9B H 0.6676(9) -0.9154(9) 0.6456(5) 0.111 Uiso 1 calc R .
H9C H 0.7929(9) -0.8668(9) 0.6790(5) 0.111 Uiso 1 calc R .
P1 P 1.0000 -0.6889(5) 0.7500 0.0759(12) Uani 1 d S .
F1 F 1.0018(45) -0.5518(14) 0.7276(15) 0.140(11) Uani 0.50 d P 1
F2 F 0.9698(41) -0.7450(29) 0.6730(16) 0.182(19) Uani 0.50 d P 1
F1' F 0.9892(23) -0.6220(25) 0.6595(13) 0.143(7) Uani 0.50 d P 2
F2' F 0.9932(17) -0.8169(19) 0.7061(12) 0.108(6) Uiso 0.50 d P 2
F3 F 0.8653(6) -0.6862(9) 0.7497(7) 0.149(4) Uani 1 d . .
